data_7029068
loop_
_publ_author_name
'M\"ugge, Carolin'
'Liu, Ruiqi'
'G\"orls, Helmar'
'Gabbiani, Chiara'
'Michelucci, Elena'
'R\"udiger, Nadine'
'Clement, Joachim H.'
'Messori, Luigi'
'Weigand, Wolfgang'

_publ_section_title
;
 Novel platinum(ii) compounds with O,S bidentate ligands: synthesis,
 characterization, antiproliferative properties and biomolecular
 interactions.
;
_journal_issue 8
_journal_name_full 'Dalton transactions (Cambridge, England : 2003)'
_journal_page_first 3072
_journal_page_last 3086
_journal_paper_doi 10.1039/c3dt52284a
_journal_volume 43
_journal_year 2014
_chemical_formula_moiety 'C12 H14 Br Cl O2 Pt S3'
_chemical_formula_sum 'C12 H14 Br Cl O2 Pt S3'
_chemical_formula_weight 596.86
_space_group_IT_number 61
_symmetry_cell_setting orthorhombic
_symmetry_space_group_name_Hall '-P 2ac 2ab'
_symmetry_space_group_name_H-M 'P b c a'
_atom_sites_solution_hydrogens geom
_atom_sites_solution_primary direct
_atom_sites_solution_secondary difmap
_audit_creation_method SHELXL-97
_cell_angle_alpha 90.00
_cell_angle_beta 90.00
_cell_angle_gamma 90.00
_cell_formula_units_Z 16
_cell_length_a 10.3014(3)
_cell_length_b 18.1303(5)
_cell_length_c 35.8617(12)
_cell_measurement_temperature 183(2)
_cell_volume 6697.8(3)
_computing_cell_refinement DENZO
_computing_data_collection COLLECT
_computing_data_reduction DENZO
_computing_molecular_graphics SHELXTL/PC
_computing_publication_material SHELXL-97
_computing_structure_refinement 'SHELXL-97 (Sheldrick, 1997)'
_computing_structure_solution 'SHELXS-97 (Sheldrick, 1990)'
_diffrn_ambient_temperature 183(2)
_diffrn_measured_fraction_theta_full 0.998
_diffrn_measured_fraction_theta_max 0.998
_diffrn_measurement_device_type KappaCCD
_diffrn_measurement_method 'phi- + omega-scan'
_diffrn_radiation_monochromator graphite
_diffrn_radiation_source 'fine-focus sealed tube'
_diffrn_radiation_type MoK\a
_diffrn_radiation_wavelength 0.71073
_diffrn_reflns_av_R_equivalents 0.1633
_diffrn_reflns_av_sigmaI/netI 0.1739
_diffrn_reflns_limit_h_max 13
_diffrn_reflns_limit_h_min -13
_diffrn_reflns_limit_k_max 19
_diffrn_reflns_limit_k_min -23
_diffrn_reflns_limit_l_max 46
_diffrn_reflns_limit_l_min -32
_diffrn_reflns_number 38176
_diffrn_reflns_theta_full 27.47
_diffrn_reflns_theta_max 27.47
_diffrn_reflns_theta_min 2.25
_exptl_absorpt_coefficient_mu 11.296
_exptl_absorpt_correction_T_max 0.2893
_exptl_absorpt_correction_T_min 0.1351
_exptl_absorpt_correction_type multi-scan
_exptl_absorpt_process_details
;
[SORTAV, R.H. Blessing, J. Applied Cryst. 1997, 30, 421-426]
;
_exptl_crystal_colour orange
_exptl_crystal_density_diffrn 2.368
_exptl_crystal_density_method 'not measured'
_exptl_crystal_description prism
_exptl_crystal_F_000 4480
_exptl_crystal_size_max 0.11
_exptl_crystal_size_mid 0.09
_exptl_crystal_size_min 0.04
_refine_diff_density_max 1.190
_refine_diff_density_min -1.751
_refine_diff_density_rms 0.255
_refine_ls_extinction_method none
_refine_ls_goodness_of_fit_ref 0.898
_refine_ls_hydrogen_treatment constr
_refine_ls_matrix_type full
_refine_ls_number_parameters 367
_refine_ls_number_reflns 7665
_refine_ls_number_restraints 0
_refine_ls_restrained_S_all 0.898
_refine_ls_R_factor_all 0.1527
_refine_ls_R_factor_gt 0.0470
_refine_ls_shift/su_max 0.001
_refine_ls_shift/su_mean 0.000
_refine_ls_structure_factor_coef Fsqd
_refine_ls_weighting_details 'calc w=1/[\s^2^(Fo^2^)+(0.0147P)^2^+0.0000P] where P=(Fo^2^+2Fc^2^)/3'
_refine_ls_weighting_scheme calc
_refine_ls_wR_factor_gt 0.0570
_refine_ls_wR_factor_ref 0.0729
_reflns_number_gt 3686
_reflns_number_total 7665
_reflns_threshold_expression >2sigma(I)
_cod_data_source_file c3dt52284a.txt
_cod_data_source_block FO3784
_cod_database_code 7029068

loop_
_symmetry_equiv_pos_as_xyz
'x, y, z'
'-x+1/2, -y, z+1/2'
'-x, y+1/2, -z+1/2'
'x+1/2, -y+1/2, -z'
'-x, -y, -z'
'x-1/2, y, -z-1/2'
'x, -y-1/2, z-1/2'
'-x-1/2, y-1/2, z'

loop_
_atom_site_label
_atom_site_type_symbol
_atom_site_fract_x
_atom_site_fract_y
_atom_site_fract_z
_atom_site_U_iso_or_equiv
_atom_site_adp_type
_atom_site_occupancy
_atom_site_symmetry_multiplicity
_atom_site_calc_flag
_atom_site_refinement_flags
Pt1A Pt -0.40421(3) 0.49914(2) 0.169999(10) 0.02308(10) Uani 1 1 d .
Br1A Br -0.69748(10) 0.15711(6) 0.01828(3) 0.0482(3) Uani 1 1 d .
Cl1A Cl -0.6253(2) 0.52756(13) 0.16903(7) 0.0387(7) Uani 1 1 d .
S1A S -0.1921(2) 0.46932(12) 0.17281(7) 0.0265(6) Uani 1 1 d .
S2A S -0.0125(2) 0.35392(13) 0.14639(7) 0.0331(7) Uani 1 1 d .
S3A S -0.3675(2) 0.58422(13) 0.21245(7) 0.0286(6) Uani 1 1 d .
O1A O -0.4528(5) 0.4227(3) 0.13176(15) 0.0226(15) Uani 1 1 d .
O2A O -0.2324(6) 0.6022(3) 0.22026(16) 0.0392(17) Uani 1 1 d .
C1A C -0.1680(8) 0.3931(4) 0.1477(2) 0.024(2) Uani 1 1 d .
C2A C -0.2573(10) 0.3546(4) 0.1244(2) 0.027(2) Uani 1 1 d .
H2AA H -0.2238 0.3128 0.1117 0.032 Uiso 1 1 calc R
C3A C -0.3885(9) 0.3709(5) 0.1180(2) 0.021(2) Uani 1 1 d .
C4A C -0.4617(9) 0.3213(4) 0.0919(2) 0.020(2) Uani 1 1 d .
C5A C -0.4001(9) 0.2780(5) 0.0647(2) 0.027(2) Uani 1 1 d .
H5AA H -0.3089 0.2813 0.0612 0.033 Uiso 1 1 calc R
C6A C -0.4734(9) 0.2304(5) 0.0432(3) 0.030(3) Uani 1 1 d .
H6AA H -0.4321 0.2015 0.0246 0.036 Uiso 1 1 calc R
C7A C -0.6016(10) 0.2245(5) 0.0481(2) 0.028(2) Uani 1 1 d .
C8A C -0.6661(9) 0.2660(5) 0.0744(2) 0.027(2) Uani 1 1 d .
H8AA H -0.7571 0.2609 0.0777 0.033 Uiso 1 1 calc R
C9A C -0.5942(9) 0.3162(5) 0.0961(2) 0.029(2) Uani 1 1 d .
H9AA H -0.6374 0.3467 0.1138 0.035 Uiso 1 1 calc R
C10A C 0.0866(8) 0.4124(5) 0.1751(2) 0.033(2) Uani 1 1 d .
H10A H 0.1784 0.4029 0.1697 0.049 Uiso 1 1 calc R
H10B H 0.0690 0.4020 0.2014 0.049 Uiso 1 1 calc R
H10C H 0.0665 0.4642 0.1697 0.049 Uiso 1 1 calc R
C11A C -0.4492(10) 0.6666(5) 0.2021(3) 0.058(4) Uani 1 1 d .
H11A H -0.4263 0.7042 0.2206 0.087 Uiso 1 1 calc R
H11B H -0.5431 0.6580 0.2027 0.087 Uiso 1 1 calc R
H11C H -0.4238 0.6836 0.1772 0.087 Uiso 1 1 calc R
C12A C -0.4427(9) 0.5576(5) 0.2544(3) 0.059(3) Uani 1 1 d .
H12A H -0.4421 0.5992 0.2719 0.089 Uiso 1 1 calc R
H12B H -0.3954 0.5160 0.2653 0.089 Uiso 1 1 calc R
H12C H -0.5326 0.5429 0.2494 0.089 Uiso 1 1 calc R
Pt1B Pt 0.75851(4) 0.096547(19) 0.085655(10) 0.02554(10) Uani 1 1 d .
Br1B Br 0.33877(10) 0.36110(5) 0.24820(3) 0.0416(3) Uani 1 1 d .
Cl1B Cl 0.9121(2) 0.18597(13) 0.10203(7) 0.0399(7) Uani 1 1 d .
S1B S 0.6131(2) 0.01277(12) 0.06658(7) 0.0300(6) Uani 1 1 d .
S2B S 0.3432(2) -0.03204(14) 0.07918(7) 0.0365(7) Uani 1 1 d .
S3B S 0.8939(2) 0.05396(13) 0.04397(7) 0.0282(6) Uani 1 1 d .
O1B O 0.6445(6) 0.1434(3) 0.12426(16) 0.0249(16) Uani 1 1 d .
O2B O 0.8508(6) -0.0099(3) 0.02165(16) 0.0381(17) Uani 1 1 d .
C1B C 0.4724(8) 0.0274(5) 0.0896(3) 0.026(2) Uani 1 1 d .
C2B C 0.4421(9) 0.0807(5) 0.1173(2) 0.030(3) Uani 1 1 d .
H2BA H 0.3559 0.0799 0.1268 0.036 Uiso 1 1 calc R
C3B C 0.5244(9) 0.1337(5) 0.1321(2) 0.022(2) Uani 1 1 d .
C4B C 0.4725(9) 0.1853(5) 0.1612(2) 0.026(3) Uani 1 1 d .
C5B C 0.3432(9) 0.1936(5) 0.1696(2) 0.032(3) Uani 1 1 d .
H5BA H 0.2815 0.1625 0.1577 0.039 Uiso 1 1 calc R
C6B C 0.3001(9) 0.2458(5) 0.1949(3) 0.031(3) Uani 1 1 d .
H6BA H 0.2103 0.2503 0.2004 0.037 Uiso 1 1 calc R
C7B C 0.3894(9) 0.2910(5) 0.2118(2) 0.025(2) Uani 1 1 d .
C8B C 0.5205(9) 0.2846(5) 0.2049(3) 0.031(3) Uani 1 1 d .
H8BA H 0.5813 0.3154 0.2174 0.037 Uiso 1 1 calc R
C9B C 0.5620(8) 0.2316(5) 0.1792(3) 0.026(2) Uani 1 1 d .
H9BA H 0.6520 0.2270 0.1738 0.032 Uiso 1 1 calc R
C10B C 0.4048(9) -0.0935(5) 0.0439(2) 0.041(3) Uani 1 1 d .
H10D H 0.3351 -0.1264 0.0355 0.062 Uiso 1 1 calc R
H10E H 0.4759 -0.1229 0.0543 0.062 Uiso 1 1 calc R
H10F H 0.4368 -0.0646 0.0227 0.062 Uiso 1 1 calc R
C11B C 0.9346(8) 0.1249(5) 0.0127(2) 0.039(3) Uani 1 1 d .
H11D H 1.0002 0.1070 -0.0049 0.059 Uiso 1 1 calc R
H11E H 0.9694 0.1671 0.0265 0.059 Uiso 1 1 calc R
H11F H 0.8569 0.1402 -0.0011 0.059 Uiso 1 1 calc R
C12B C 1.0462(8) 0.0348(4) 0.0643(2) 0.032(3) Uani 1 1 d .
H12D H 1.1089 0.0226 0.0447 0.049 Uiso 1 1 calc R
H12E H 1.0379 -0.0070 0.0815 0.049 Uiso 1 1 calc R
H12F H 1.0765 0.0782 0.0781 0.049 Uiso 1 1 calc R

loop_
_atom_site_aniso_label
_atom_site_aniso_U_11
_atom_site_aniso_U_22
_atom_site_aniso_U_33
_atom_site_aniso_U_23
_atom_site_aniso_U_13
_atom_site_aniso_U_12
Pt1A 0.0238(2) 0.02192(19) 0.02348(19) -0.0008(2) -0.0023(2) 0.0002(2)
Br1A 0.0524(8) 0.0471(7) 0.0449(7) -0.0046(6) -0.0149(6) -0.0165(6)
Cl1A 0.0258(15) 0.0386(15) 0.0516(18) -0.0108(13) -0.0033(13) 0.0016(11)
S1A 0.0257(15) 0.0234(14) 0.0303(15) -0.0016(12) -0.0032(12) -0.0021(11)
S2A 0.0271(16) 0.0308(16) 0.0415(18) -0.0060(14) -0.0066(13) 0.0000(13)
S3A 0.0292(16) 0.0291(16) 0.0273(15) -0.0036(12) -0.0005(12) -0.0005(13)
O1A 0.027(4) 0.018(4) 0.023(4) -0.004(3) -0.007(3) 0.002(3)
O2A 0.035(5) 0.044(4) 0.038(4) -0.016(3) -0.003(3) -0.006(4)
C1A 0.023(6) 0.015(5) 0.033(6) 0.009(5) -0.001(5) 0.001(5)
C2A 0.044(7) 0.015(5) 0.022(5) 0.000(4) 0.002(6) -0.004(5)
C3A 0.027(6) 0.016(5) 0.018(5) 0.006(4) -0.003(5) -0.009(5)
C4A 0.022(6) 0.019(5) 0.021(6) 0.010(4) -0.010(5) -0.005(5)
C5A 0.022(6) 0.025(6) 0.034(6) 0.011(5) 0.000(5) -0.002(5)
C6A 0.033(7) 0.022(6) 0.034(7) -0.005(5) -0.009(5) -0.011(5)
C7A 0.040(7) 0.020(6) 0.024(6) 0.011(5) -0.015(6) -0.006(6)
C8A 0.017(6) 0.041(7) 0.024(6) 0.010(5) 0.000(5) -0.007(5)
C9A 0.038(7) 0.018(5) 0.032(6) 0.003(4) -0.006(5) 0.002(5)
C10A 0.022(6) 0.042(6) 0.035(6) 0.002(5) -0.010(5) 0.003(5)
C11A 0.071(9) 0.031(7) 0.072(9) -0.002(6) -0.035(7) 0.012(6)
C12A 0.079(9) 0.065(8) 0.035(7) -0.008(6) 0.026(7) -0.012(7)
Pt1B 0.0237(2) 0.0259(2) 0.0271(2) 0.00023(19) 0.0043(2) 0.0010(2)
Br1B 0.0406(7) 0.0457(7) 0.0385(7) -0.0110(6) 0.0035(5) 0.0034(6)
Cl1B 0.0341(17) 0.0311(15) 0.0545(18) -0.0106(13) 0.0062(14) -0.0032(13)
S1B 0.0302(16) 0.0307(16) 0.0290(14) -0.0047(12) 0.0040(12) -0.0020(13)
S2B 0.0271(16) 0.0416(17) 0.0409(18) -0.0039(13) -0.0004(13) -0.0052(13)
S3B 0.0244(15) 0.0337(15) 0.0265(15) 0.0008(12) 0.0055(13) 0.0003(13)
O1B 0.019(4) 0.019(4) 0.037(4) -0.004(3) 0.012(3) -0.004(3)
O2B 0.037(4) 0.041(4) 0.036(4) -0.006(4) 0.013(3) 0.002(4)
C1B 0.028(6) 0.025(6) 0.026(6) 0.012(5) -0.005(5) 0.005(5)
C2B 0.026(6) 0.030(6) 0.034(7) 0.005(5) 0.012(5) 0.007(5)
C3B 0.029(7) 0.019(6) 0.019(6) 0.012(4) -0.003(5) 0.001(5)
C4B 0.029(7) 0.022(6) 0.026(7) 0.012(5) 0.008(5) 0.004(5)
C5B 0.034(7) 0.033(6) 0.030(6) -0.012(5) 0.003(5) 0.001(5)
C6B 0.014(6) 0.027(6) 0.052(8) 0.001(5) 0.003(5) -0.004(5)
C7B 0.018(6) 0.030(6) 0.027(6) -0.006(5) 0.001(5) 0.013(5)
C8B 0.037(7) 0.023(6) 0.034(7) 0.000(5) -0.003(5) -0.003(5)
C9B 0.010(6) 0.033(6) 0.036(7) 0.004(5) 0.004(5) 0.004(5)
C10B 0.048(7) 0.054(7) 0.022(6) -0.017(5) 0.003(5) -0.021(6)
C11B 0.032(7) 0.062(7) 0.024(6) 0.013(5) -0.004(5) 0.008(5)
C12B 0.036(7) 0.029(6) 0.032(6) 0.012(5) 0.005(5) 0.006(5)

loop_
_atom_type_symbol
_atom_type_description
_atom_type_scat_dispersion_real
_atom_type_scat_dispersion_imag
_atom_type_scat_source
C C 0.0033 0.0016 'International Tables Vol C Tables 4.2.6.8 and 6.1.1.4'
H H 0.0000 0.0000 'International Tables Vol C Tables 4.2.6.8 and 6.1.1.4'
O O 0.0106 0.0060 'International Tables Vol C Tables 4.2.6.8 and 6.1.1.4'
S S 0.1246 0.1234 'International Tables Vol C Tables 4.2.6.8 and 6.1.1.4'
Cl Cl 0.1484 0.1585 'International Tables Vol C Tables 4.2.6.8 and 6.1.1.4'
Br Br -0.2901 2.4595 'International Tables Vol C Tables 4.2.6.8 and 6.1.1.4'
Pt Pt -1.7033 8.3905 'International Tables Vol C Tables 4.2.6.8 and 6.1.1.4'

loop_
_geom_angle_atom_site_label_1
_geom_angle_atom_site_label_2
_geom_angle_atom_site_label_3
_geom_angle
O1A Pt1A S3A 175.49(17)
O1A Pt1A S1A 96.11(17)
S3A Pt1A S1A 88.32(8)
O1A Pt1A Cl1A 84.21(17)
S3A Pt1A Cl1A 91.33(9)
S1A Pt1A Cl1A 177.94(9)
C1A S1A Pt1A 108.6(3)
C1A S2A C10A 105.3(4)
O2A S3A C11A 107.9(4)
O2A S3A C12A 108.5(4)
C11A S3A C12A 101.8(5)
O2A S3A Pt1A 117.0(3)
C11A S3A Pt1A 111.6(3)
C12A S3A Pt1A 108.9(3)
C3A O1A Pt1A 130.9(6)
C2A C1A S1A 128.7(7)
C2A C1A S2A 112.1(7)
S1A C1A S2A 119.1(5)
C3A C2A C1A 128.0(8)
C3A C2A H2AA 116.0
C1A C2A H2AA 116.0
O1A C3A C2A 127.1(8)
O1A C3A C4A 115.5(8)
C2A C3A C4A 117.4(8)
C9A C4A C5A 119.2(8)
C9A C4A C3A 118.1(8)
C5A C4A C3A 122.7(8)
C6A C5A C4A 119.3(9)
C6A C5A H5AA 120.3
C4A C5A H5AA 120.3
C7A C6A C5A 121.1(9)
C7A C6A H6AA 119.5
C5A C6A H6AA 119.5
C6A C7A C8A 121.6(9)
C6A C7A Br1A 119.4(8)
C8A C7A Br1A 119.0(8)
C7A C8A C9A 118.6(9)
C7A C8A H8AA 120.7
C9A C8A H8AA 120.7
C4A C9A C8A 120.2(9)
C4A C9A H9AA 119.9
C8A C9A H9AA 119.9
S2A C10A H10A 109.5
S2A C10A H10B 109.5
H10A C10A H10B 109.5
S2A C10A H10C 109.5
H10A C10A H10C 109.5
H10B C10A H10C 109.5
S3A C11A H11A 109.5
S3A C11A H11B 109.5
H11A C11A H11B 109.5
S3A C11A H11C 109.5
H11A C11A H11C 109.5
H11B C11A H11C 109.5
S3A C12A H12A 109.5
S3A C12A H12B 109.5
H12A C12A H12B 109.5
S3A C12A H12C 109.5
H12A C12A H12C 109.5
H12B C12A H12C 109.5
O1B Pt1B S3B 174.97(17)
O1B Pt1B S1B 96.10(17)
S3B Pt1B S1B 88.76(9)
O1B Pt1B Cl1B 85.96(17)
S3B Pt1B Cl1B 89.13(9)
S1B Pt1B Cl1B 176.74(9)
C1B S1B Pt1B 108.5(3)
C1B S2B C10B 105.3(4)
O2B S3B C11B 107.4(4)
O2B S3B C12B 109.7(4)
C11B S3B C12B 101.3(4)
O2B S3B Pt1B 117.1(3)
C11B S3B Pt1B 109.3(3)
C12B S3B Pt1B 110.7(3)
C3B O1B Pt1B 131.2(6)
C2B C1B S1B 129.7(7)
C2B C1B S2B 113.6(7)
S1B C1B S2B 116.7(5)
C3B C2B C1B 127.1(9)
C3B C2B H2BA 116.4
C1B C2B H2BA 116.4
O1B C3B C2B 127.0(9)
O1B C3B C4B 114.3(8)
C2B C3B C4B 118.7(9)
C5B C4B C9B 118.0(9)
C5B C4B C3B 124.5(9)
C9B C4B C3B 117.3(9)
C4B C5B C6B 122.0(9)
C4B C5B H5BA 119.0
C6B C5B H5BA 119.0
C7B C6B C5B 118.9(9)
C7B C6B H6BA 120.6
C5B C6B H6BA 120.6
C6B C7B C8B 121.8(8)
C6B C7B Br1B 121.3(7)
C8B C7B Br1B 116.8(7)
C7B C8B C9B 118.4(9)
C7B C8B H8BA 120.8
C9B C8B H8BA 120.8
C8B C9B C4B 120.9(9)
C8B C9B H9BA 119.6
C4B C9B H9BA 119.6
S2B C10B H10D 109.5
S2B C10B H10E 109.5
H10D C10B H10E 109.5
S2B C10B H10F 109.5
H10D C10B H10F 109.5
H10E C10B H10F 109.5
S3B C11B H11D 109.5
S3B C11B H11E 109.5
H11D C11B H11E 109.5
S3B C11B H11F 109.5
H11D C11B H11F 109.5
H11E C11B H11F 109.5
S3B C12B H12D 109.5
S3B C12B H12E 109.5
H12D C12B H12E 109.5
S3B C12B H12F 109.5
H12D C12B H12F 109.5
H12E C12B H12F 109.5

loop_
_geom_bond_atom_site_label_1
_geom_bond_atom_site_label_2
_geom_bond_distance
Pt1A O1A 2.013(5)
Pt1A S3A 2.200(2)
Pt1A S1A 2.253(2)
Pt1A Cl1A 2.336(2)
Br1A C7A 1.901(9)
S1A C1A 1.668(9)
S2A C1A 1.752(8)
S2A C10A 1.796(8)
S3A O2A 1.457(6)
S3A C11A 1.754(8)
S3A C12A 1.761(9)
O1A C3A 1.251(9)
C1A C2A 1.425(11)
C2A C3A 1.403(11)
C2A H2AA 0.9500
C3A C4A 1.500(11)
C4A C9A 1.377(11)
C4A C5A 1.404(11)
C5A C6A 1.383(11)
C5A H5AA 0.9500
C6A C7A 1.336(11)
C6A H6AA 0.9500
C7A C8A 1.376(11)
C8A C9A 1.410(11)
C8A H8AA 0.9500
C9A H9AA 0.9500
C10A H10A 0.9800
C10A H10B 0.9800
C10A H10C 0.9800
C11A H11A 0.9800
C11A H11B 0.9800
C11A H11C 0.9800
C12A H12A 0.9800
C12A H12B 0.9800
C12A H12C 0.9800
Pt1B O1B 2.004(5)
Pt1B S3B 2.185(2)
Pt1B S1B 2.240(2)
Pt1B Cl1B 2.341(2)
Br1B C7B 1.895(8)
S1B C1B 1.690(9)
S2B C1B 1.754(9)
S2B C10B 1.801(8)
S3B O2B 1.476(6)
S3B C11B 1.758(8)
S3B C12B 1.765(8)
O1B C3B 1.280(9)
C1B C2B 1.419(11)
C2B C3B 1.388(11)
C2B H2BA 0.9500
C3B C4B 1.501(11)
C4B C5B 1.374(11)
C4B C9B 1.404(11)
C5B C6B 1.383(11)
C5B H5BA 0.9500
C6B C7B 1.374(11)
C6B H6BA 0.9500
C7B C8B 1.378(11)
C8B C9B 1.399(11)
C8B H8BA 0.9500
C9B H9BA 0.9500
C10B H10D 0.9800
C10B H10E 0.9800
C10B H10F 0.9800
C11B H11D 0.9800
C11B H11E 0.9800
C11B H11F 0.9800
C12B H12D 0.9800
C12B H12E 0.9800
C12B H12F 0.9800
